data_2200231
loop_
_publ_author_name
'Liu, Qi'
'Li, Baolong'
'Sun, Xiaoqiang'
'Xu, Zheng'
'Yu, Kaibei'

_publ_section_title
;
 Diaquabis(hexamethylenetetramine-<i>N</i>)bis(isothiocyanato)manganese(II)
 tetraaquabis(isothiocyanato)manganese(II) dihydrate
;
_journal_issue 4
_journal_name_full 'Acta Crystallographica Section E'
_journal_page_first m151
_journal_page_last m153
_journal_paper_doi 10.1107/S1600536801004068
_journal_volume 57
_journal_year 2001
_chemical_formula_iupac '[Mn (N C S)2 (C6 H12 N4)2 (H2 O)2], [Mn (N C S)2 (H2 O)4], 2H2O'
_chemical_formula_moiety 'C14 H28 N10 Mn1 O2 S2, C2 H8 N2 S2 O4, 2H2 O1'
_chemical_formula_sum 'C16 H40 Mn2 N12 O8 S4'
_chemical_formula_weight 766.72
_chemical_name_systematic
;
 ?
;
_space_group_IT_number 2
_symmetry_cell_setting triclinic
_symmetry_space_group_name_Hall '-P 1'
_symmetry_space_group_name_H-M 'P -1'
_audit_creation_method SHELXL-97
_cell_angle_alpha 94.340(10)
_cell_angle_beta 96.830(10)
_cell_angle_gamma 115.160(10)
_cell_formula_units_Z 1
_cell_length_a 7.9690(10)
_cell_length_b 9.1110(10)
_cell_length_c 13.076(2)
_cell_measurement_reflns_used 26
_cell_measurement_temperature 288(2)
_cell_measurement_theta_max 17.22
_cell_measurement_theta_min 2.75
_cell_volume 844.8(2)
_computing_cell_refinement XSCANS
_computing_data_collection 'XSCANS (Siemens, 1994)'
_computing_data_reduction 'SHELXTL (Siemens, 1995)'
_computing_molecular_graphics SHELXTL
_computing_publication_material SHELXTL
_computing_structure_refinement 'SHELXL97 (Sheldrick, 1997)'
_computing_structure_solution 'SHELXS97 (Sheldrick, 1997)'
_diffrn_ambient_temperature 288(2)
_diffrn_measured_fraction_theta_full 1.00
_diffrn_measured_fraction_theta_max 1.00
_diffrn_measurement_device_type 'Siemens P4'
_diffrn_measurement_method \w
_diffrn_radiation_monochromator graphite
_diffrn_radiation_source 'normal-focus sealed tube'
_diffrn_radiation_type MoK\a
_diffrn_radiation_wavelength .71073
_diffrn_reflns_av_R_equivalents .0099
_diffrn_reflns_av_sigmaI/netI .0187
_diffrn_reflns_limit_h_max 9
_diffrn_reflns_limit_h_min 0
_diffrn_reflns_limit_k_max 10
_diffrn_reflns_limit_k_min -11
_diffrn_reflns_limit_l_max 16
_diffrn_reflns_limit_l_min -16
_diffrn_reflns_number 3694
_diffrn_reflns_theta_full 26.0
_diffrn_reflns_theta_max 26.00
_diffrn_reflns_theta_min 1.58
_diffrn_standards_decay_% 3.54
_diffrn_standards_interval_count 97
_diffrn_standards_number 3
_exptl_absorpt_coefficient_mu 1.050
_exptl_absorpt_correction_T_max .653
_exptl_absorpt_correction_T_min .615
_exptl_absorpt_correction_type '\y scan'
_exptl_absorpt_process_details '(XSCANS; Siemens, 1994)'
_exptl_crystal_colour colourless
_exptl_crystal_density_diffrn 1.507
_exptl_crystal_density_method 'not measured'
_exptl_crystal_description block
_exptl_crystal_F_000 398
_exptl_crystal_size_max .48
_exptl_crystal_size_mid .48
_exptl_crystal_size_min .40
_refine_diff_density_max .33
_refine_diff_density_min -.27
_refine_ls_extinction_coef .0364(17)
_refine_ls_extinction_method SHELXL97
_refine_ls_goodness_of_fit_ref 1.058
_refine_ls_hydrogen_treatment constr
_refine_ls_matrix_type full
_refine_ls_number_parameters 226
_refine_ls_number_reflns 3316
_refine_ls_number_restraints 12
_refine_ls_restrained_S_all 1.056
_refine_ls_R_factor_all .0293
_refine_ls_R_factor_gt .0236
_refine_ls_shift/su_max <0.001
_refine_ls_shift/su_mean <0.001
_refine_ls_structure_factor_coef Fsqd
_refine_ls_weighting_details 'w = 1/[\s^2^(Fo^2^)+(0.0321P)^2^+0.1263P] where P = (Fo^2^+2Fc^2^)/3'
_refine_ls_weighting_scheme calc
_refine_ls_wR_factor_ref .0622
_reflns_number_gt 2853
_reflns_number_total 3316
_reflns_threshold_expression I>2\s(I)
_cod_data_source_file wn6000.cif
_cod_data_source_block I
_cod_depositor_comments
;
The following automatic conversions were performed:
'_symmetry_cell_setting' value 'Triclinic' changed to 'triclinic'
according to '/home/saulius/struct/CIF-dictionaries/cif_core.dic'
dictionary named 'cif_core.dic' version 2.4.1 from 2010-06-29.

Automatic conversion script
Id: cif_fix_enum 1527 2010-12-29 10:47:43Z saulius 

The following automatic conversions were performed:

'_symmetry_cell_setting' value 'Triclinic' changed to 'triclinic'
according to /home/saulius/struct/CIF-dictionaries/cif_core.dic
dictionary named 'cif_core.dic' version 2.4.1 from 2010-06-29.

Automatic conversion script
Id: cif_fix_values 1715 2011-07-08 13:25:40Z adriana 
;
_cod_original_cell_volume 844.76(19)
_cod_database_code 2200231
_cod_database_fobs_code 2200231

loop_
_symmetry_equiv_pos_as_xyz
'x, y, z'
'-x, -y, -z'

loop_
_atom_site_label
_atom_site_fract_x
_atom_site_fract_y
_atom_site_fract_z
_atom_site_U_iso_or_equiv
_atom_site_adp_type
_atom_site_calc_flag
_atom_site_refinement_flags
_atom_site_occupancy
_atom_site_disorder_assembly
_atom_site_disorder_group
_atom_site_type_symbol
Mn1 .5000 .0000 .5000 .02889(10) Uani d S 1 . . Mn
Mn2 .0000 -.5000 .0000 .03183(11) Uani d S 1 . . Mn
S1 -.16159(7) -.37686(7) .44188(4) .05815(16) Uani d . 1 . . S
S2 .66791(6) -.21450(6) .17286(4) .05044(14) Uani d . 1 . . S
N1 .42844(17) .09081(14) .33825(9) .0284(3) Uani d . 1 . . N
N2 .5533(2) .22801(17) .19114(11) .0383(3) Uani d . 1 . . N
N3 .2372(2) .00512(16) .16372(10) .0354(3) Uani d . 1 . . N
N4 .3028(2) .26803(16) .26084(11) .0391(3) Uani d . 1 . . N
N5 .2048(2) -.1341(2) .49683(12) .0475(4) Uani d . 1 . . N
N6 .2969(2) -.37415(18) .07137(12) .0453(4) Uani d . 1 . . N
O1 .4996(2) .21088(15) .59150(10) .0433(3) Uani d D 1 . . O
O2 -.03956(19) -.27697(16) .03734(11) .0463(3) Uani d D 1 . . O
O3 .0833(2) -.4221(2) -.14557(10) .0612(4) Uani d D 1 . . O
O4 .1863(2) .50706(16) .32481(11) .0467(3) Uani d D 1 . . O
C1 .5968(2) .1713(2) .28886(12) .0344(4) Uani d . 1 . . C
H1A .6912 .2641 .3368 .041 Uiso calc R 1 . . H
H1B .6490 .0946 .2748 .041 Uiso calc R 1 . . H
C2 .2858(2) -.04843(18) .26183(12) .0337(4) Uani d . 1 . . C
H2A .3343 -.1277 .2473 .040 Uiso calc R 1 . . H
H2B .1730 -.1020 .2919 .040 Uiso calc R 1 . . H
C3 .3508(2) .2099(2) .35709(12) .0358(4) Uani d . 1 . . C
H3A .2388 .1591 .3883 .043 Uiso calc R 1 . . H
H3B .4423 .3030 .4060 .043 Uiso calc R 1 . . H
C4 .4101(3) .0862(2) .11935(13) .0401(4) Uani d . 1 . . C
H4A .4601 .0083 .1040 .048 Uiso calc R 1 . . H
H4B .3802 .1221 .0546 .048 Uiso calc R 1 . . H
C5 .4729(3) .3427(2) .21334(14) .0440(4) Uani d . 1 . . C
H5A .4418 .3794 .1491 .053 Uiso calc R 1 . . H
H5B .5661 .4380 .2600 .053 Uiso calc R 1 . . H
C6 .1634(2) .1252(2) .18730(14) .0413(4) Uani d . 1 . . C
H6A .0499 .0732 .2171 .050 Uiso calc R 1 . . H
H6B .1309 .1617 .1233 .050 Uiso calc R 1 . . H
C7 .0528(2) -.2347(2) .47418(12) .0347(4) Uani d . 1 . . C
C8 .4509(2) -.30931(19) .11229(13) .0330(3) Uani d . 1 . . C
H1OA .5946(17) .2925(18) .6187(17) .071(8) Uiso d D 1 . . H
H1OB .4048(18) .210(3) .610(2) .105(11) Uiso d D 1 . . H
H2OA .0512(19) -.196(2) .0704(16) .085(9) Uiso d D 1 . . H
H2OB -.1345(18) -.294(3) .0629(17) .085(9) Uiso d D 1 . . H
H3OA .1931(10) -.367(2) -.1501(15) .072(8) Uiso d D 1 . . H
H3OB .013(2) -.457(2) -.2016(8) .065(7) Uiso d D 1 . . H
H4OA .215(4) .436(2) .3025(17) .087(9) Uiso d D 1 . . H
H4OB .145(3) .488(3) .3792(11) .081(9) Uiso d D 1 . . H

loop_
_atom_site_aniso_label
_atom_site_aniso_U_11
_atom_site_aniso_U_22
_atom_site_aniso_U_33
_atom_site_aniso_U_12
_atom_site_aniso_U_13
_atom_site_aniso_U_23
Mn1 .02875(18) .02442(17) .02892(18) .00741(14) .00444(13) .00397(13)
Mn2 .02604(18) .03186(19) .03127(19) .00747(14) .00344(14) .00213(14)
S1 .0347(3) .0591(3) .0584(3) .0038(2) .0001(2) -.0058(2)
S2 .0278(2) .0529(3) .0610(3) .0132(2) -.0016(2) -.0058(2)
N1 .0315(7) .0236(6) .0278(6) .0102(5) .0045(5) .0029(5)
N2 .0368(8) .0362(7) .0350(7) .0084(6) .0058(6) .0130(6)
N3 .0400(8) .0270(7) .0296(7) .0077(6) -.0010(6) .0022(5)
N4 .0454(8) .0309(7) .0394(8) .0186(7) -.0039(6) .0021(6)
N5 .0328(8) .0511(9) .0477(9) .0072(7) .0066(7) .0133(7)
N6 .0311(8) .0449(9) .0506(9) .0104(7) .0004(7) .0006(7)
O1 .0457(8) .0363(7) .0462(7) .0183(6) .0058(6) -.0035(6)
O2 .0381(7) .0374(7) .0547(8) .0121(6) .0021(6) -.0073(6)
O3 .0342(7) .0901(11) .0368(8) .0044(8) .0056(6) .0191(7)
O4 .0542(8) .0436(7) .0440(8) .0244(7) .0067(7) .0002(6)
C1 .0324(8) .0349(8) .0328(8) .0110(7) .0052(7) .0097(7)
C2 .0388(9) .0250(8) .0304(8) .0077(7) .0041(7) .0042(6)
C3 .0420(9) .0327(8) .0326(8) .0183(7) .0015(7) -.0006(7)
C4 .0496(10) .0399(9) .0285(8) .0167(8) .0074(7) .0074(7)
C5 .0515(11) .0259(8) .0422(10) .0080(8) -.0056(8) .0093(7)
C6 .0377(9) .0390(9) .0410(9) .0142(8) -.0046(7) .0036(7)
C7 .0353(9) .0420(9) .0285(8) .0170(8) .0090(7) .0083(7)
C8 .0336(9) .0289(8) .0368(9) .0132(7) .0092(7) .0052(7)

loop_
_atom_type_symbol
_atom_type_description
_atom_type_scat_dispersion_real
_atom_type_scat_dispersion_imag
_atom_type_scat_source
C C .0033 .0016 'International Tables Vol C Tables 4.2.6.8 and 6.1.1.4'
H H .0000 .0000 'International Tables Vol C Tables 4.2.6.8 and 6.1.1.4'
N N .0061 .0033 'International Tables Vol C Tables 4.2.6.8 and 6.1.1.4'
O O .0106 .0060 'International Tables Vol C Tables 4.2.6.8 and 6.1.1.4'
S S .1246 .1234 'International Tables Vol C Tables 4.2.6.8 and 6.1.1.4'
Mn Mn .3368 .7283 'International Tables Vol C Tables 4.2.6.8 and 6.1.1.4'

loop_
_geom_angle_atom_site_label_1
_geom_angle_atom_site_label_2
_geom_angle_atom_site_label_3
_geom_angle_site_symmetry_1
_geom_angle_site_symmetry_3
_geom_angle
_geom_angle_publ_flag
N5 Mn1 N5 2_656 . 180.0 no
N5 Mn1 O1 2_656 2_656 90.22(6) no
N5 Mn1 O1 . 2_656 89.78(6) no
N5 Mn1 O1 2_656 . 89.78(6) no
N5 Mn1 O1 . . 90.22(6) yes
O1 Mn1 O1 2_656 . 180.00(6) no
N5 Mn1 N1 2_656 . 91.80(5) no
N5 Mn1 N1 . . 88.20(5) yes
O1 Mn1 N1 2_656 . 88.28(5) no
O1 Mn1 N1 . . 91.72(5) no
N5 Mn1 N1 2_656 2_656 88.20(5) yes
N5 Mn1 N1 . 2_656 91.80(5) no
O1 Mn1 N1 2_656 2_656 91.72(5) no
O1 Mn1 N1 . 2_656 88.28(5) no
N1 Mn1 N1 . 2_656 180.0 no
O3 Mn2 O3 . 2_545 180.0000(10) no
O3 Mn2 N6 . 2_545 91.79(6) yes
O3 Mn2 N6 2_545 2_545 88.21(6) no
O3 Mn2 N6 . . 88.21(6) no
O3 Mn2 N6 2_545 . 91.79(6) no
N6 Mn2 N6 2_545 . 180.00(9) no
O3 Mn2 O2 . 2_545 89.78(6) no
O3 Mn2 O2 2_545 2_545 90.22(6) no
N6 Mn2 O2 2_545 2_545 91.64(5) no
N6 Mn2 O2 . 2_545 88.36(5) no
O3 Mn2 O2 . . 90.22(6) yes
O3 Mn2 O2 2_545 . 89.78(6) no
N6 Mn2 O2 2_545 . 88.36(5) no
N6 Mn2 O2 . . 91.64(5) yes
O2 Mn2 O2 2_545 . 180.0 no
C3 N1 C1 . . 107.72(12) no
C3 N1 C2 . . 107.55(12) no
C1 N1 C2 . . 107.60(12) no
C3 N1 Mn1 . . 110.08(9) no
C1 N1 Mn1 . . 112.35(9) no
C2 N1 Mn1 . . 111.33(9) no
C5 N2 C4 . . 107.96(14) no
C5 N2 C1 . . 108.65(13) no
C4 N2 C1 . . 108.52(12) no
C4 N3 C2 . . 108.35(13) no
C4 N3 C6 . . 108.71(13) no
C2 N3 C6 . . 108.43(13) no
C5 N4 C3 . . 108.69(13) no
C5 N4 C6 . . 107.74(14) no
C3 N4 C6 . . 108.49(13) no
C7 N5 Mn1 . . 160.59(15) no
C8 N6 Mn2 . . 177.51(15) no
Mn1 O1 H1OA . . 124.3(15) no
Mn1 O1 H1OB . . 122.8(16) no
H1OA O1 H1OB . . 112.3(13) no
Mn2 O2 H2OA . . 117.3(17) no
Mn2 O2 H2OB . . 113.5(17) no
H2OA O2 H2OB . . 110.5(13) no
Mn2 O3 H3OA . . 121.6(14) no
Mn2 O3 H3OB . . 123.9(14) no
H3OA O3 H3OB . . 113.8(13) no
H4OA O4 H4OB . . 111.5(13) no
N2 C1 N1 . . 112.23(13) no
N2 C1 H1A . . 109.2 no
N1 C1 H1A . . 109.2 no
N2 C1 H1B . . 109.2 no
N1 C1 H1B . . 109.2 no
H1A C1 H1B . . 107.9 no
N3 C2 N1 . . 112.10(12) no
N3 C2 H2A . . 109.2 no
N1 C2 H2A . . 109.2 no
N3 C2 H2B . . 109.2 no
N1 C2 H2B . . 109.2 no
H2A C2 H2B . . 107.9 no
N4 C3 N1 . . 112.35(13) no
N4 C3 H3A . . 109.1 no
N1 C3 H3A . . 109.1 no
N4 C3 H3B . . 109.1 no
N1 C3 H3B . . 109.1 no
H3A C3 H3B . . 107.9 no
N2 C4 N3 . . 111.58(13) no
N2 C4 H4A . . 109.3 no
N3 C4 H4A . . 109.3 no
N2 C4 H4B . . 109.3 no
N3 C4 H4B . . 109.3 no
H4A C4 H4B . . 108.0 no
N2 C5 N4 . . 112.13(13) no
N2 C5 H5A . . 109.2 no
N4 C5 H5A . . 109.2 no
N2 C5 H5B . . 109.2 no
N4 C5 H5B . . 109.2 no
H5A C5 H5B . . 107.9 no
N3 C6 N4 . . 111.32(13) no
N3 C6 H6A . . 109.4 no
N4 C6 H6A . . 109.4 no
N3 C6 H6B . . 109.4 no
N4 C6 H6B . . 109.4 no
H6A C6 H6B . . 108.0 no
N5 C7 S1 . . 179.83(19) no
N6 C8 S2 . . 178.40(16) no

loop_
_geom_bond_atom_site_label_1
_geom_bond_atom_site_label_2
_geom_bond_site_symmetry_2
_geom_bond_distance
_geom_bond_publ_flag
Mn1 N5 2_656 2.1341(15) no
Mn1 N5 . 2.1341(15) yes
Mn1 O1 2_656 2.1866(12) no
Mn1 O1 . 2.1866(12) yes
Mn1 N1 . 2.4213(13) yes
Mn1 N1 2_656 2.4213(13) no
Mn2 O3 . 2.1616(13) yes
Mn2 O3 2_545 2.1616(13) no
Mn2 N6 2_545 2.1886(15) no
Mn2 N6 . 2.1886(15) yes
Mn2 O2 2_545 2.2132(13) no
Mn2 O2 . 2.2132(13) yes
S1 C7 . 1.6244(17) no
S2 C8 . 1.6324(17) no
N1 C3 . 1.479(2) no
N1 C1 . 1.482(2) no
N1 C2 . 1.4871(19) no
N2 C5 . 1.468(2) no
N2 C4 . 1.470(2) no
N2 C1 . 1.472(2) no
N3 C4 . 1.473(2) no
N3 C2 . 1.474(2) no
N3 C6 . 1.475(2) no
N4 C5 . 1.471(2) no
N4 C3 . 1.473(2) no
N4 C6 . 1.476(2) no
N5 C7 . 1.151(2) no
N6 C8 . 1.149(2) no
O1 H1OA . .818(5) no
O1 H1OB . .818(5) no
O2 H2OA . .823(5) no
O2 H2OB . .822(5) no
O3 H3OA . .815(5) no
O3 H3OB . .816(5) no
O4 H4OA . .819(5) no
O4 H4OB . .818(5) no
C1 H1A . .97 no
C1 H1B . .97 no
C2 H2A . .97 no
C2 H2B . .97 no
C3 H3A . .97 no
C3 H3B . .97 no
C4 H4A . .97 no
C4 H4B . .97 no
C5 H5A . .97 no
C5 H5B . .97 no
C6 H6A . .97 no
C6 H6B . .97 no

loop_
_geom_hbond_atom_site_label_D
_geom_hbond_atom_site_label_H
_geom_hbond_atom_site_label_A
_geom_hbond_site_symmetry_A
_geom_hbond_distance_DH
_geom_hbond_distance_HA
_geom_hbond_distance_DA
_geom_hbond_angle_DHA
_geom_hbond_publ_flag
O4 H4OB S1 2_556 .818(5) 2.631(14) 3.3533(16) 148(2) yes
O2 H2OB S2 1_455 .822(5) 2.536(11) 3.2949(15) 154(2) yes
O4 H4OA N4 . .819(5) 2.001(6) 2.817(2) 174(3) yes
O2 H2OA N3 . .823(5) 1.992(7) 2.8055(19) 170(2) yes
O3 H3OB O4 2 .816(5) 1.998(7) 2.797(2) 166(2) yes
O3 H3OA N2 2_655 .815(5) 2.040(7) 2.843(2) 168.5(19) yes
O1 H1OA O4 2_666 .818(5) 1.925(6) 2.7424(19) 176(2) yes

loop_
_geom_torsion_atom_site_label_1
_geom_torsion_atom_site_label_2
_geom_torsion_atom_site_label_3
_geom_torsion_atom_site_label_4
_geom_torsion_site_symmetry_1
_geom_torsion
N5 Mn1 N1 C3 . 71.47(10)
N5 Mn1 N1 C3 2_656 -108.53(10)
O1 Mn1 N1 C3 . -18.70(10)
O1 Mn1 N1 C3 2_656 161.30(10)
N5 Mn1 N1 C1 . -168.48(11)
N5 Mn1 N1 C1 2_656 11.52(11)
O1 Mn1 N1 C1 . 101.36(10)
O1 Mn1 N1 C1 2_656 -78.64(10)
N5 Mn1 N1 C2 . -47.71(11)
N5 Mn1 N1 C2 2_656 132.29(11)
O1 Mn1 N1 C2 . -137.88(10)
O1 Mn1 N1 C2 2_656 42.12(10)
O1 Mn1 N5 C7 . 167.5(4)
O1 Mn1 N5 C7 2_656 -12.5(4)
N1 Mn1 N5 C7 2_656 -104.2(4)
N1 Mn1 N5 C7 . 75.8(4)
C5 N2 C1 N1 . 58.35(17)
C4 N2 C1 N1 . -58.80(17)
C3 N1 C1 N2 . -57.94(16)
C2 N1 C1 N2 . 57.75(16)
Mn1 N1 C1 N2 . -179.36(10)
C4 N3 C2 N1 . 58.82(17)
C6 N3 C2 N1 . -59.01(17)
C3 N1 C2 N3 . 57.98(17)
C1 N1 C2 N3 . -57.83(17)
Mn1 N1 C2 N3 . 178.66(10)
C5 N4 C3 N1 . -57.98(17)
C6 N4 C3 N1 . 58.90(18)
C1 N1 C3 N4 . 57.78(16)
C2 N1 C3 N4 . -57.94(16)
Mn1 N1 C3 N4 . -179.40(10)
C5 N2 C4 N3 . -58.58(17)
C1 N2 C4 N3 . 59.01(18)
C2 N3 C4 N2 . -59.06(17)
C6 N3 C4 N2 . 58.59(17)
C4 N2 C5 N4 . 59.58(17)
C1 N2 C5 N4 . -57.93(17)
C3 N4 C5 N2 . 57.73(17)
C6 N4 C5 N2 . -59.63(17)
C4 N3 C6 N4 . -58.62(17)
C2 N3 C6 N4 . 58.98(17)
C5 N4 C6 N3 . 58.67(17)
C3 N4 C6 N3 . -58.82(18)
